data_7208452
loop_
_publ_author_name
'Minkov, Vasily S.'
'Boldyreva, Elena V.'
'Drebushchak, Tatiana N.'
'G\"orbitz, Carl Henrik'

_publ_section_title
;
 Stabilizing structures of cysteine-containing crystals with respect to
 variations of temperature and pressure by immobilizing amino acid side
 chains
;
_journal_issue 18
_journal_name_full CrystEngComm
_journal_page_first 5943
_journal_paper_doi 10.1039/c2ce25241d
_journal_volume 14
_journal_year 2012
_chemical_absolute_configuration rmad
_chemical_formula_moiety 'C3 H8 N O2 S, 0.5(C2 O4)'
_chemical_formula_sum 'C4 H8 N O4 S'
_chemical_formula_weight 166.18
_chemical_name_common 'DL-cysteinium oxalate'
_space_group_IT_number 2
_symmetry_cell_setting triclinic
_symmetry_Int_Tables_number 2
_symmetry_space_group_name_Hall '-P 1'
_symmetry_space_group_name_H-M 'P -1'
_atom_sites_solution_hydrogens geom
_atom_sites_solution_primary direct
_atom_sites_solution_secondary difmap
_audit_creation_method SHELXL-97
_cell_angle_alpha 87.080(4)
_cell_angle_beta 76.924(4)
_cell_angle_gamma 70.335(5)
_cell_formula_units_Z 2
_cell_length_a 5.2615(3)
_cell_length_b 6.6145(4)
_cell_length_c 10.3827(4)
_cell_measurement_temperature 200(2)
_cell_volume 331.32(3)
_computing_structure_refinement 'SHELXL-97 (Sheldrick, 1997)'
_computing_structure_solution 'SHELXS-97 (Sheldrick, 1990)'
_diffrn_ambient_temperature 200(2)
_diffrn_measured_fraction_theta_full 0.997
_diffrn_measured_fraction_theta_max 0.997
_diffrn_radiation_monochromator graphite
_diffrn_radiation_probe x-ray
_diffrn_radiation_source 'fine-focus sealed tube'
_diffrn_radiation_type MoK\a
_diffrn_radiation_wavelength 0.71073
_diffrn_reflns_av_R_equivalents 0.0203
_diffrn_reflns_av_sigmaI/netI 0.0216
_diffrn_reflns_limit_h_max 7
_diffrn_reflns_limit_h_min -7
_diffrn_reflns_limit_k_max 9
_diffrn_reflns_limit_k_min -9
_diffrn_reflns_limit_l_max 14
_diffrn_reflns_limit_l_min -14
_diffrn_reflns_number 5288
_diffrn_reflns_theta_full 30.50
_diffrn_reflns_theta_max 30.50
_diffrn_reflns_theta_min 3.27
_exptl_absorpt_coefficient_mu 0.442
_exptl_absorpt_correction_T_max 0.9129
_exptl_absorpt_correction_T_min 0.8499
_exptl_absorpt_correction_type psi-scan
_exptl_absorpt_process_details 'X-RED (Stoe & Cie, 1997)'
_exptl_crystal_colour colorless
_exptl_crystal_density_diffrn 1.666
_exptl_crystal_density_method 'not measured'
_exptl_crystal_description prism
_exptl_crystal_F_000 174
_exptl_crystal_size_max 0.38
_exptl_crystal_size_mid 0.29
_exptl_crystal_size_min 0.21
_refine_diff_density_max 0.521
_refine_diff_density_min -0.420
_refine_diff_density_rms 0.059
_refine_ls_extinction_method none
_refine_ls_goodness_of_fit_ref 1.098
_refine_ls_hydrogen_treatment mixed
_refine_ls_matrix_type full
_refine_ls_number_parameters 96
_refine_ls_number_reflns 2017
_refine_ls_number_restraints 1
_refine_ls_restrained_S_all 1.098
_refine_ls_R_factor_all 0.0370
_refine_ls_R_factor_gt 0.0328
_refine_ls_shift/su_max 0.000
_refine_ls_shift/su_mean 0.000
_refine_ls_structure_factor_coef Fsqd
_refine_ls_weighting_details 'calc w=1/[\s^2^(Fo^2^)+(0.0500P)^2^+0.1006P] where P=(Fo^2^+2Fc^2^)/3'
_refine_ls_weighting_scheme calc
_refine_ls_wR_factor_gt 0.0934
_refine_ls_wR_factor_ref 0.0951
_reflns_number_gt 1777
_reflns_number_total 2017
_reflns_threshold_expression >2sigma(I)
_cod_data_source_file c2ce25241d.txt
_cod_data_source_block DL-cys_ox_21_200K
_cod_database_code 7208452

loop_
_symmetry_equiv_pos_as_xyz
'x, y, z'
'-x, -y, -z'

loop_
_atom_site_label
_atom_site_type_symbol
_atom_site_fract_x
_atom_site_fract_y
_atom_site_fract_z
_atom_site_U_iso_or_equiv
_atom_site_adp_type
_atom_site_occupancy
_atom_site_symmetry_multiplicity
_atom_site_calc_flag
_atom_site_refinement_flags
C1 C 0.9331(3) 0.8023(2) 0.36635(13) 0.0232(3) Uani 1 1 d .
H11 H 0.8789 0.7005 0.3209 0.028 Uiso 1 1 calc R
H12 H 0.7879 0.8581 0.4475 0.028 Uiso 1 1 calc R
C2 C 0.9498(2) 0.98797(19) 0.27605(11) 0.0168(2) Uani 1 1 d .
H2 H 1.0059 1.0885 0.3232 0.020 Uiso 1 1 calc R
C3 C 0.6690(2) 1.11245(19) 0.24456(12) 0.0171(2) Uani 1 1 d .
C4 C 1.1336(2) 0.41431(18) 0.01369(11) 0.0154(2) Uani 1 1 d .
N1 N 1.1633(2) 0.91019(17) 0.15142(10) 0.0168(2) Uani 1 1 d .
H1N H 1.1573 1.0211 0.0953 0.020 Uiso 1 1 calc R
H2N H 1.1290 0.8047 0.1126 0.020 Uiso 1 1 calc R
H3N H 1.3339 0.8573 0.1703 0.020 Uiso 1 1 calc R
O1 O 0.68779(18) 1.22905(15) 0.14008(9) 0.0214(2) Uani 1 1 d .
H1O H 0.5284 1.2977 0.1289 0.026 Uiso 1 1 calc R
O2 O 0.45466(19) 1.10542(17) 0.31571(10) 0.0282(2) Uani 1 1 d .
O3 O 1.23727(18) 0.47126(15) 0.09822(9) 0.0218(2) Uani 1 1 d .
O4 O 1.22361(18) 0.23757(14) -0.04616(9) 0.02020(19) Uani 1 1 d .
S1 S 1.26041(8) 0.66022(6) 0.41227(4) 0.03029(12) Uani 1 1 d D
H1S H 1.265(4) 0.483(2) 0.396(2) 0.036 Uiso 1 1 d D

loop_
_atom_site_aniso_label
_atom_site_aniso_U_11
_atom_site_aniso_U_22
_atom_site_aniso_U_33
_atom_site_aniso_U_23
_atom_site_aniso_U_13
_atom_site_aniso_U_12
C1 0.0202(5) 0.0246(6) 0.0223(6) 0.0075(5) -0.0051(5) -0.0049(5)
C2 0.0141(5) 0.0178(5) 0.0165(5) 0.0008(4) -0.0035(4) -0.0029(4)
C3 0.0148(5) 0.0159(5) 0.0194(5) -0.0004(4) -0.0043(4) -0.0030(4)
C4 0.0124(4) 0.0142(5) 0.0183(5) 0.0034(4) -0.0034(4) -0.0034(4)
N1 0.0136(4) 0.0168(4) 0.0185(5) 0.0016(3) -0.0034(3) -0.0035(3)
O1 0.0135(4) 0.0236(5) 0.0232(4) 0.0065(3) -0.0052(3) -0.0014(3)
O2 0.0165(4) 0.0332(5) 0.0311(5) 0.0085(4) -0.0024(4) -0.0065(4)
O3 0.0188(4) 0.0191(4) 0.0261(4) -0.0012(3) -0.0113(3) -0.0001(3)
O4 0.0173(4) 0.0146(4) 0.0264(4) -0.0009(3) -0.0059(3) -0.0016(3)
S1 0.02908(19) 0.0298(2) 0.0308(2) 0.00955(14) -0.01527(14) -0.00402(14)

loop_
_atom_type_symbol
_atom_type_description
_atom_type_scat_dispersion_real
_atom_type_scat_dispersion_imag
_atom_type_scat_source
C C 0.0033 0.0016 'International Tables Vol C Tables 4.2.6.8 and 6.1.1.4'
H H 0.0000 0.0000 'International Tables Vol C Tables 4.2.6.8 and 6.1.1.4'
N N 0.0061 0.0033 'International Tables Vol C Tables 4.2.6.8 and 6.1.1.4'
O O 0.0106 0.0060 'International Tables Vol C Tables 4.2.6.8 and 6.1.1.4'
S S 0.1246 0.1234 'International Tables Vol C Tables 4.2.6.8 and 6.1.1.4'

loop_
_geom_angle_atom_site_label_1
_geom_angle_atom_site_label_2
_geom_angle_atom_site_label_3
_geom_angle
_geom_angle_site_symmetry_3
C2 C1 S1 112.25(9) .
C2 C1 H11 109.2 .
S1 C1 H11 109.2 .
C2 C1 H12 109.2 .
S1 C1 H12 109.2 .
H11 C1 H12 107.9 .
N1 C2 C1 110.89(10) .
N1 C2 C3 110.26(9) .
C1 C2 C3 111.42(10) .
N1 C2 H2 108.0 .
C1 C2 H2 108.0 .
C3 C2 H2 108.0 .
O2 C3 O1 125.45(11) .
O2 C3 C2 121.31(11) .
O1 C3 C2 113.17(10) .
O4 C4 O3 126.24(11) .
O4 C4 C4 118.83(13) 2_765
O3 C4 C4 114.93(12) 2_765
C2 N1 H1N 109.5 .
C2 N1 H2N 109.5 .
H1N N1 H2N 109.5 .
C2 N1 H3N 109.5 .
H1N N1 H3N 109.5 .
H2N N1 H3N 109.5 .
C3 O1 H1O 109.5 .
C1 S1 H1S 97.9(10) .

loop_
_geom_bond_atom_site_label_1
_geom_bond_atom_site_label_2
_geom_bond_distance
_geom_bond_site_symmetry_2
C1 C2 1.5208(18) .
C1 S1 1.8199(13) .
C1 H11 0.9900 .
C1 H12 0.9900 .
C2 N1 1.4907(14) .
C2 C3 1.5295(16) .
C2 H2 1.0000 .
C3 O2 1.2143(15) .
C3 O1 1.3035(15) .
C4 O4 1.2431(14) .
C4 O3 1.2641(14) .
C4 C4 1.555(2) 2_765
N1 H1N 0.9100 .
N1 H2N 0.9100 .
N1 H3N 0.9100 .
O1 H1O 0.8400 .
S1 H1S 1.183(14) .

loop_
_geom_hbond_atom_site_label_D
_geom_hbond_atom_site_label_H
_geom_hbond_atom_site_label_A
_geom_hbond_distance_DH
_geom_hbond_distance_HA
_geom_hbond_distance_DA
_geom_hbond_angle_DHA
_geom_hbond_site_symmetry_A
N1 H1N O4 0.91 2.05 2.9518(14) 168.8 1_565
N1 H3N O4 0.91 2.28 2.9911(13) 134.3 2_865
N1 H2N O3 0.91 2.09 2.8621(14) 142.2 .
N1 H2N O1 0.91 2.58 3.0574(13) 113.7 2_775
N1 H2N O4 0.91 2.22 2.9578(13) 137.3 2_765
O1 H1O O3 0.84 1.66 2.4928(12) 169.1 1_465
S1 H1S O2 1.183(14) 2.467(15) 3.5922(12) 158.0(14) 1_645
N1 H3N O2 0.91 2.60 3.1092(15) 116.0 1_655
C2 H2 O2 1.00 2.38 3.1220(15) 129.9 1_655
C1 H12 O2 0.99 2.48 3.4282(17) 159.5 2_676

loop_
_geom_torsion_atom_site_label_1
_geom_torsion_atom_site_label_2
_geom_torsion_atom_site_label_3
_geom_torsion_atom_site_label_4
_geom_torsion
S1 C1 C2 N1 59.78(12)
S1 C1 C2 C3 -176.99(8)
N1 C2 C3 O2 145.38(12)
C1 C2 C3 O2 21.79(16)
N1 C2 C3 O1 -37.46(13)
C1 C2 C3 O1 -161.05(10)
